data_7010154
loop_
_publ_author_name
'Withersby, Matthew A.'
'Blake, Alexander J.'
'Champness, Neil R.'
'Cooke, Paul A.'
'Hubberstey, Peter'
'Realf, Annabel L.'
'Teat, Simon J.'
'Schr\"oder, Martin'

_publ_section_title
;
 Engineering of co-ordination polymers of trans-4,4'-azobis(pyridine)
 and trans-1,2-bis(pyridin-4-yl)ethene: a range of interpenetrated
 network motifs
;
_journal_issue 19
_journal_name_full 'Journal of the Chemical Society, Dalton Transactions'
_journal_page_first 3261
_journal_paper_doi 10.1039/b006543i
_journal_year 2000
_chemical_formula_sum 'C20 H22 Cu F6 N8 O3 Si'
_chemical_formula_weight 628.09
_chemical_name_common {[Cu(4-apy)2(OH2)2](SiF6)(H2O)
_chemical_name_systematic
; 
Copper(II) trans-azobis(4-pyridine) Hexafluorosilicate Water Adduct 
;
_space_group_IT_number 130
_symmetry_cell_setting tetragonal
_symmetry_space_group_name_Hall '-P 4a 2ac'
_symmetry_space_group_name_H-M 'P 4/n c c :2'
_atom_sites_solution_hydrogens Found
_atom_sites_solution_primary direct
_atom_sites_solution_secondary difmap
_audit_creation_method SHELXL-97
_cell_angle_alpha 90.00
_cell_angle_beta 90.00
_cell_angle_gamma 90.00
_cell_formula_units_Z 4
_cell_length_a 10.767(2)
_cell_length_b 10.767(2)
_cell_length_c 21.030(3)
_cell_measurement_reflns_used 3994
_cell_measurement_temperature 150(2)
_cell_measurement_theta_max 29.5
_cell_measurement_theta_min 3
_cell_volume 2438.0(7)
_computing_cell_refinement 'Local Programs'
_computing_data_collection 'Siemens SMART'
_computing_data_reduction 'Siemens SAINT'
_computing_molecular_graphics 'SHELXTL/PC (version 5.03)(Sheldrick,1994)'
_computing_publication_material 'SHELXL-97 (Sheldrick, 1997)'
_computing_structure_refinement 'SHELXL-97 (Sheldrick, 1997)'
_computing_structure_solution 'SHELXS-97 (Sheldrick, 1990)'
_diffrn_ambient_temperature 150(2)
_diffrn_measured_fraction_theta_full 0.901
_diffrn_measured_fraction_theta_max 0.901
_diffrn_measurement_device_type 'Siemens SMART CCD diffractometer'
_diffrn_measurement_method '\w Rotation With Narrow Frames'
_diffrn_radiation_monochromator 'Silicon 111'
_diffrn_radiation_source 'Daresbury SRS Station 9.8'
_diffrn_radiation_type Synchrotron
_diffrn_radiation_wavelength 0.6917
_diffrn_reflns_av_R_equivalents 0.0371
_diffrn_reflns_av_sigmaI/netI 0.0312
_diffrn_reflns_limit_h_max 14
_diffrn_reflns_limit_h_min -7
_diffrn_reflns_limit_k_max 3
_diffrn_reflns_limit_k_min -14
_diffrn_reflns_limit_l_max 28
_diffrn_reflns_limit_l_min -23
_diffrn_reflns_number 6849
_diffrn_reflns_theta_full 30.24
_diffrn_reflns_theta_max 30.24
_diffrn_reflns_theta_min 2.68
_diffrn_standards_number 0
_exptl_absorpt_coefficient_mu 1.033
_exptl_absorpt_correction_type none
_exptl_crystal_colour Yellow
_exptl_crystal_density_diffrn 1.711
_exptl_crystal_density_method 'not measured'
_exptl_crystal_description Tablet
_exptl_crystal_F_000 1276
_exptl_crystal_size_max 0.06
_exptl_crystal_size_mid 0.06
_exptl_crystal_size_min 0.04
_refine_diff_density_max 0.402
_refine_diff_density_min -0.617
_refine_diff_density_rms 0.085
_refine_ls_extinction_method none
_refine_ls_goodness_of_fit_ref 1.071
_refine_ls_hydrogen_treatment 'Riding on Parent Atom'
_refine_ls_matrix_type full
_refine_ls_number_parameters 109
_refine_ls_number_reflns 1650
_refine_ls_number_restraints 1
_refine_ls_restrained_S_all 1.070
_refine_ls_R_factor_all 0.0487
_refine_ls_R_factor_gt 0.0350
_refine_ls_shift/su_max 0.000
_refine_ls_shift/su_mean 0.000
_refine_ls_structure_factor_coef Fsqd
_refine_ls_weighting_details 'calc w=1/[\s^2^(Fo^2^)+(0.0483P)^2^+0.8717P] where P=(Fo^2^+2Fc^2^)/3'
_refine_ls_weighting_scheme calc
_refine_ls_wR_factor_gt 0.0879
_refine_ls_wR_factor_ref 0.0937
_reflns_number_gt 1292
_reflns_number_total 1650
_reflns_threshold_expression >2sigma(I)
_cod_data_source_file b006543i.txt
_cod_data_source_block cuapyw
_cod_depositor_comments
;
The following automatic conversions were performed:
'_atom_site_symetry_multiplicity' tag replaced with
'_atom_site_symmetry_multiplicity'.

Automatic conversion script
Id: cif_correct_tags 1440 2010-10-19 06:21:57Z saulius 

The following automatic conversions were performed:
'_symmetry_cell_setting' value 'Tetragonal' changed to 'tetragonal'
according to '/home/saulius/struct/CIF-dictionaries/cif_core.dic'
dictionary named 'cif_core.dic' version 2.4.1 from
2010-06-29.

'_exptl_absorpt_correction_type' value 'None' changed to
'none' according to '/home/saulius/struct/CIF-dictionaries/cif_core.dic'
dictionary named 'cif_core.dic' version 2.4.1 from 2010-06-29.

Automatic conversion script
Id: cif_fix_enum 1527 2010-12-29 10:47:43Z saulius 

The following automatic conversions were performed:

'_atom_sites_solution_primary' value 'Direct Methods' was changed to
'direct'.

'_atom_sites_solution_secondary' value 'Difference Fourier Maps' was
changed to 'difmap'.

Automatic conversion script
Id: cif_fix_values 6452 2018-10-05 10:23:21Z andrius 
;
_cod_original_sg_symbol_H-M P4/ncc
_cod_database_code 7010154

loop_
_symmetry_equiv_pos_as_xyz
'x, y, z'
'-x+1/2, -y+1/2, z'
'-y+1/2, x, z'
'y, -x+1/2, z'
'-x, y+1/2, -z+1/2'
'x+1/2, -y, -z+1/2'
'y+1/2, x+1/2, -z+1/2'
'-y, -x, -z+1/2'
'-x, -y, -z'
'x-1/2, y-1/2, -z'
'y-1/2, -x, -z'
'-y, x-1/2, -z'
'x, -y-1/2, z-1/2'
'-x-1/2, y, z-1/2'
'-y-1/2, -x-1/2, z-1/2'
'y, x, z-1/2'

loop_
_atom_site_label
_atom_site_type_symbol
_atom_site_fract_x
_atom_site_fract_y
_atom_site_fract_z
_atom_site_U_iso_or_equiv
_atom_site_adp_type
_atom_site_occupancy
_atom_site_symmetry_multiplicity
_atom_site_calc_flag
_atom_site_refinement_flags
_atom_site_disorder_assembly
_atom_site_disorder_group
Cu1 Cu 0.7500 0.2500 0.2500 0.01133(13) Uani 1 4 d S . .
Si1 Si 1.2500 0.2500 0.29654(5) 0.0171(2) Uani 1 4 d S . .
F4 F 1.2500 0.2500 0.21614(13) 0.0325(6) Uani 1 4 d S . .
F5 F 1.12978(10) 0.14986(10) 0.29619(6) 0.0263(3) Uani 1 1 d . . .
F6 F 1.2500 0.2500 0.37581(12) 0.0284(5) Uani 1 4 d S . .
N31 N 0.65459(13) 0.16061(13) 0.31970(8) 0.0135(3) Uani 1 1 d . . .
C32 C 0.65543(16) 0.03640(16) 0.32289(10) 0.0163(4) Uani 1 1 d . . .
H32 H 0.689(2) -0.0071(19) 0.2881(11) 0.020 Uiso 1 1 d . . .
C33 C 0.60558(18) -0.02756(17) 0.37375(10) 0.0206(4) Uani 1 1 d . . .
H33 H 0.608(2) -0.127(2) 0.3796(11) 0.025 Uiso 1 1 d . . .
C34 C 0.55371(17) 0.03988(17) 0.42335(10) 0.0204(4) Uani 1 1 d . . .
C35 C 0.55002(18) 0.16862(17) 0.41988(10) 0.0219(4) Uani 1 1 d . . .
H35 H 0.504(2) 0.218(2) 0.4530(11) 0.026 Uiso 1 1 d . . .
C36 C 0.60106(17) 0.22461(16) 0.36743(10) 0.0183(4) Uani 1 1 d . . .
H36 H 0.601(2) 0.315(2) 0.3634(10) 0.022 Uiso 1 1 d . . .
N37 N 0.50309(17) -0.02951(17) 0.47503(8) 0.0289(4) Uani 1 1 d . . .
O1 O 0.90383(12) 0.09617(12) 0.2500 0.0207(4) Uani 1 2 d S . .
H11 H 0.892(2) 0.023(2) 0.2390(11) 0.025 Uiso 1 1 d . . .
O2 O 1.2500 0.2500 0.5055(2) 0.092(2) Uani 1 4 d SD . .
H21 H 1.2500 0.2500 0.4653(5) 0.110 Uiso 1 4 d SD . .

loop_
_atom_site_aniso_label
_atom_site_aniso_U_11
_atom_site_aniso_U_22
_atom_site_aniso_U_33
_atom_site_aniso_U_23
_atom_site_aniso_U_13
_atom_site_aniso_U_12
Cu1 0.01311(15) 0.01311(15) 0.0078(2) 0.000 0.000 -0.00516(14)
Si1 0.0151(3) 0.0151(3) 0.0210(6) 0.000 0.000 0.000
F4 0.0384(9) 0.0384(9) 0.0206(15) 0.000 0.000 0.000
F5 0.0184(5) 0.0221(5) 0.0385(8) -0.0042(5) -0.0023(5) -0.0053(4)
F6 0.0311(8) 0.0311(8) 0.0230(15) 0.000 0.000 0.000
N31 0.0138(6) 0.0152(6) 0.0116(8) 0.0009(6) 0.0005(5) -0.0041(5)
C32 0.0187(8) 0.0156(7) 0.0147(10) -0.0014(7) 0.0013(7) -0.0048(6)
C33 0.0254(9) 0.0178(8) 0.0184(11) 0.0033(7) -0.0002(8) -0.0063(7)
C34 0.0234(9) 0.0232(8) 0.0145(10) 0.0048(7) 0.0028(7) -0.0064(7)
C35 0.0267(9) 0.0222(8) 0.0168(11) 0.0000(8) 0.0064(8) -0.0016(7)
C36 0.0228(8) 0.0172(8) 0.0151(10) 0.0015(7) 0.0038(7) -0.0013(6)
N37 0.0429(10) 0.0251(8) 0.0186(10) 0.0048(7) 0.0100(9) -0.0086(7)
O1 0.0169(5) 0.0169(5) 0.0284(12) -0.0053(5) -0.0053(5) -0.0001(7)
O2 0.124(3) 0.124(3) 0.027(3) 0.000 0.000 0.000

loop_
_atom_type_symbol
_atom_type_description
_atom_type_scat_dispersion_real
_atom_type_scat_dispersion_imag
_atom_type_scat_source
C C 0.0033 0.0016 'International Tables Vol C Tables 4.2.6.8 and 6.1.1.4'
H H 0.0000 0.0000 'International Tables Vol C Tables 4.2.6.8 and 6.1.1.4'
Si Si 0.0817 0.0704 'International Tables Vol C Tables 4.2.6.8 and 6.1.1.4'
N N 0.0061 0.0033 'International Tables Vol C Tables 4.2.6.8 and 6.1.1.4'
O O 0.0106 0.0060 'International Tables Vol C Tables 4.2.6.8 and 6.1.1.4'
F F 0.0171 0.0103 'International Tables Vol C Tables 4.2.6.8 and 6.1.1.4'
Cu Cu 0.3201 1.2651 'International Tables Vol C Tables 4.2.6.8 and 6.1.1.4'

loop_
_geom_angle_atom_site_label_1
_geom_angle_atom_site_label_2
_geom_angle_atom_site_label_3
_geom_angle
_geom_angle_site_symmetry_1
_geom_angle_site_symmetry_3
_geom_angle_publ_flag
N31 Cu1 N31 87.68(8) 7_545 8_665 ?
N31 Cu1 N31 177.41(8) 7_545 2_655 ?
N31 Cu1 N31 92.37(8) 8_665 2_655 ?
N31 Cu1 N31 92.37(8) 7_545 . y
N31 Cu1 N31 177.41(8) 8_665 . y
N31 Cu1 N31 87.68(8) 2_655 . y
N31 Cu1 O1 91.29(4) 7_545 2_655 ?
N31 Cu1 O1 88.71(4) 8_665 2_655 ?
N31 Cu1 O1 91.29(4) 2_655 2_655 ?
N31 Cu1 O1 88.71(4) . 2_655 y
N31 Cu1 O1 88.71(4) 7_545 . ?
N31 Cu1 O1 91.29(4) 8_665 . y
N31 Cu1 O1 88.71(4) 2_655 . ?
N31 Cu1 O1 91.29(4) . . ?
O1 Cu1 O1 180.0 2_655 . ?
F6 Si1 F5 90.25(6) . 2_755 ?
F6 Si1 F5 90.25(6) . . ?
F5 Si1 F5 179.50(12) 2_755 . ?
F6 Si1 F5 90.25(6) . 4_665 ?
F5 Si1 F5 89.999(1) 2_755 4_665 ?
F5 Si1 F5 89.999(1) . 4_665 ?
F6 Si1 F5 90.25(6) . 3_645 ?
F5 Si1 F5 89.999(1) 2_755 3_645 ?
F5 Si1 F5 89.999(1) . 3_645 ?
F5 Si1 F5 179.50(12) 4_665 3_645 ?
F6 Si1 F4 180.000(1) . . ?
F5 Si1 F4 89.75(6) 2_755 . ?
F5 Si1 F4 89.75(6) . . ?
F5 Si1 F4 89.75(6) 4_665 . ?
F5 Si1 F4 89.75(6) 3_645 . ?
C32 N31 C36 118.45(16) . . ?
C32 N31 Cu1 120.38(13) . . ?
C36 N31 Cu1 120.76(11) . . ?
N31 C32 C33 122.30(18) . . ?
C32 C33 C34 118.52(17) . . ?
C33 C34 C35 119.62(18) . . ?
C33 C34 N37 116.87(16) . . ?
C35 C34 N37 123.48(19) . . ?
C36 C35 C34 118.00(18) . . ?
N31 C36 C35 123.07(16) . . ?
N37 N37 C34 113.6(2) 9_656 . ?

loop_
_geom_bond_atom_site_label_1
_geom_bond_atom_site_label_2
_geom_bond_distance
_geom_bond_site_symmetry_2
_geom_bond_publ_flag
Cu1 N31 2.0322(15) 7_545 ?
Cu1 N31 2.0322(15) 8_665 ?
Cu1 N31 2.0322(15) 2_655 ?
Cu1 N31 2.0322(15) . y
Cu1 O1 2.3424(19) 2_655 ?
Cu1 O1 2.3424(19) . y
Si1 F6 1.667(3) . ?
Si1 F5 1.6847(11) 2_755 ?
Si1 F5 1.6847(11) . ?
Si1 F5 1.6847(11) 4_665 ?
Si1 F5 1.6847(11) 3_645 ?
Si1 F4 1.691(3) . ?
N31 C32 1.339(2) . ?
N31 C36 1.347(2) . ?
C32 C33 1.381(3) . ?
C33 C34 1.388(3) . ?
C34 C35 1.389(3) . ?
C34 N37 1.427(2) . ?
C35 C36 1.372(3) . ?
N37 N37 1.229(4) 9_656 ?
